data_7024795
loop_
_publ_author_name
'Misra, Shafalika'
'Chauhan, Ashok K. S.'
'Singh, Puspendra'
'Srivastava, Ramesh C.'
'Duthie, Andrew'
'Butcher, R. J.'

_publ_section_title
;
 Amidomethylation of elemental tellurium: synthesis and solid state
 structures of N-substituted amidomethyltellurium(IV &amp; II)
 derivatives.
;
_journal_issue 10
_journal_name_full 'Dalton transactions (Cambridge, England : 2003)'
_journal_page_first 2637
_journal_page_last 2643
_journal_paper_doi 10.1039/b921362g
_journal_volume 39
_journal_year 2010
_chemical_formula_moiety 'C12 H20 Br2 N2 O4 Te'
_chemical_formula_sum 'C12 H20 Br2 N2 O4 Te'
_chemical_formula_weight 543.72
_chemical_name_systematic
;
?
;
_space_group_IT_number 15
_symmetry_cell_setting monoclinic
_symmetry_space_group_name_Hall '-C 2yc'
_symmetry_space_group_name_H-M 'C 1 2/c 1'
_atom_sites_solution_hydrogens geom
_atom_sites_solution_primary direct
_atom_sites_solution_secondary difmap
_audit_creation_method SHELXL-97
_cell_angle_alpha 90.00
_cell_angle_beta 91.872(8)
_cell_angle_gamma 90.00
_cell_formula_units_Z 4
_cell_length_a 14.7035(12)
_cell_length_b 12.6321(13)
_cell_length_c 9.7267(8)
_cell_measurement_reflns_used 2888
_cell_measurement_temperature 200(2)
_cell_measurement_theta_max 32.4467
_cell_measurement_theta_min 5.1006
_cell_volume 1805.6(3)
_computing_cell_refinement
;
CrysAlisPro, Oxford Diffraction Ltd.,
Version 1.171.33.42 (release 29-05-2009 CrysAlis171 .NET)
(compiled May 29 2009,17:40:42)
;
_computing_data_collection
;
CrysAlisPro, Oxford Diffraction Ltd.,
Version 1.171.33.42 (release 29-05-2009 CrysAlis171 .NET)
(compiled May 29 2009,17:40:42)
;
_computing_data_reduction
;
CrysAlisPro, Oxford Diffraction Ltd.,
Version 1.171.33.42 (release 29-05-2009 CrysAlis171 .NET)
(compiled May 29 2009,17:40:42)
;
_computing_molecular_graphics SHELXTL
_computing_publication_material SHELXTL
_computing_structure_refinement 'SHELXL-97 (Sheldrick, 1997)'
_computing_structure_solution 'SHELXS-97 (Sheldrick, 1990)'
_diffrn_ambient_temperature 200(2)
_diffrn_detector_area_resol_mean 10.5081
_diffrn_measured_fraction_theta_full 0.977
_diffrn_measured_fraction_theta_max 0.977
_diffrn_measurement_device_type 'Xcalibur, Ruby, Gemini'
_diffrn_measurement_method '\w \ scans'
_diffrn_radiation_monochromator graphite
_diffrn_radiation_source 'fine-focus sealed tube'
_diffrn_radiation_type MoK\a
_diffrn_radiation_wavelength 0.71073
_diffrn_reflns_av_R_equivalents 0.0446
_diffrn_reflns_av_sigmaI/netI 0.0376
_diffrn_reflns_limit_h_max 17
_diffrn_reflns_limit_h_min -16
_diffrn_reflns_limit_k_max 14
_diffrn_reflns_limit_k_min -14
_diffrn_reflns_limit_l_max 11
_diffrn_reflns_limit_l_min -11
_diffrn_reflns_number 4472
_diffrn_reflns_theta_full 25.00
_diffrn_reflns_theta_max 25.00
_diffrn_reflns_theta_min 5.10
_diffrn_standards_decay_% <2%
_diffrn_standards_interval_count 50
_diffrn_standards_number 2
_exptl_absorpt_coefficient_mu 6.088
_exptl_absorpt_correction_T_max 0.4620
_exptl_absorpt_correction_T_min 0.0775
_exptl_absorpt_correction_type analytical
_exptl_absorpt_process_details
;
CrysAlisPro, Oxford Diffraction Ltd.,
Version 1.171.33.42 (release 29-05-2009 CrysAlis171 .NET)
(compiled May 29 2009,17:40:42)
Analytical numeric absorption correction using a multifaceted crystal
model based on expressions derived by R.C. Clark & J.S. Reid.
(Clark, R. C. & Reid, J. S. (1995). Acta Cryst. A51, 887-897)
;
_exptl_crystal_colour Colorless
_exptl_crystal_density_diffrn 2.000
_exptl_crystal_density_method 'not measured'
_exptl_crystal_description Needle
_exptl_crystal_F_000 1040
_exptl_crystal_size_max 0.86
_exptl_crystal_size_mid 0.19
_exptl_crystal_size_min 0.15
_refine_diff_density_max 4.314
_refine_diff_density_min -1.743
_refine_diff_density_rms 0.290
_refine_ls_extinction_method none
_refine_ls_goodness_of_fit_ref 1.137
_refine_ls_hydrogen_treatment constr
_refine_ls_matrix_type full
_refine_ls_number_parameters 96
_refine_ls_number_reflns 1556
_refine_ls_number_restraints 0
_refine_ls_restrained_S_all 1.137
_refine_ls_R_factor_all 0.1019
_refine_ls_R_factor_gt 0.0915
_refine_ls_shift/su_max 0.000
_refine_ls_shift/su_mean 0.000
_refine_ls_structure_factor_coef Fsqd
_refine_ls_weighting_details 'calc w=1/[\s^2^(Fo^2^)+(0.0779P)^2^+194.0444P] where P=(Fo^2^+2Fc^2^)/3'
_refine_ls_weighting_scheme calc
_refine_ls_wR_factor_gt 0.2680
_refine_ls_wR_factor_ref 0.2722
_reflns_number_gt 1250
_reflns_number_total 1556
_reflns_threshold_expression >2sigma(I)
_cod_data_source_file b921362g.txt
_cod_data_source_block RSC-6
_cod_depositor_comments
;
The following automatic conversions were performed:

'_symmetry_cell_setting' value 'Monoclinic' changed to 'monoclinic'
according to /home/saulius/struct/CIF-dictionaries/cif_core.dic
dictionary named 'cif_core.dic' version 2.4.2 from 2011-04-26.

Automatic conversion script
Id: cif_fix_values 1891 2012-01-12 08:04:46Z andrius 
;
_cod_original_sg_symbol_H-M 'C 2/c'
_cod_database_code 7024795

loop_
_symmetry_equiv_pos_as_xyz
'x, y, z'
'-x, y, -z+1/2'
'x+1/2, y+1/2, z'
'-x+1/2, y+1/2, -z+1/2'
'-x, -y, -z'
'x, -y, z-1/2'
'-x+1/2, -y+1/2, -z'
'x+1/2, -y+1/2, z-1/2'

loop_
_atom_site_label
_atom_site_type_symbol
_atom_site_fract_x
_atom_site_fract_y
_atom_site_fract_z
_atom_site_U_iso_or_equiv
_atom_site_adp_type
_atom_site_occupancy
_atom_site_symmetry_multiplicity
_atom_site_calc_flag
_atom_site_refinement_flags
C1 C 0.1026(11) 0.5618(13) 0.737(2) 0.040(4) Uani 1 1 d .
H1A H 0.1070 0.5201 0.8235 0.048 Uiso 1 1 calc R
H1B H 0.0888 0.5132 0.6596 0.048 Uiso 1 1 calc R
C2 C 0.1894(11) 0.6210(14) 0.715(2) 0.040(4) Uani 1 1 d .
C3 C 0.3545(15) 0.6130(19) 0.678(3) 0.072(7) Uani 1 1 d .
H3A H 0.3493 0.6911 0.6744 0.086 Uiso 1 1 calc R
H3B H 0.3946 0.5936 0.7574 0.086 Uiso 1 1 calc R
C4 C 0.3925(18) 0.574(2) 0.552(4) 0.085(9) Uani 1 1 d .
H4A H 0.3564 0.6039 0.4735 0.102 Uiso 1 1 calc R
H4B H 0.4551 0.6024 0.5465 0.102 Uiso 1 1 calc R
C5 C 0.3085(17) 0.4166(18) 0.555(3) 0.065(7) Uani 1 1 d .
H5A H 0.3166 0.3388 0.5543 0.078 Uiso 1 1 calc R
H5B H 0.2672 0.4355 0.4761 0.078 Uiso 1 1 calc R
C6 C 0.2668(15) 0.4486(17) 0.684(3) 0.067(7) Uani 1 1 d .
H6A H 0.3029 0.4201 0.7630 0.080 Uiso 1 1 calc R
H6B H 0.2045 0.4194 0.6869 0.080 Uiso 1 1 calc R
N N 0.2634(12) 0.5651(13) 0.692(2) 0.061(5) Uani 1 1 d .
O1 O 0.1891(9) 0.7197(10) 0.7240(16) 0.052(4) Uani 1 1 d .
O2 O 0.3957(11) 0.4669(14) 0.538(2) 0.078(5) Uani 1 1 d .
Br Br 0.01879(18) 0.67013(17) 1.0245(2) 0.0594(8) Uani 1 1 d .
Te Te 0.0000 0.68074(12) 0.7500 0.0364(6) Uani 1 2 d S

loop_
_atom_site_aniso_label
_atom_site_aniso_U_11
_atom_site_aniso_U_22
_atom_site_aniso_U_33
_atom_site_aniso_U_23
_atom_site_aniso_U_13
_atom_site_aniso_U_12
C1 0.031(8) 0.020(9) 0.070(13) -0.005(8) 0.011(8) -0.001(7)
C2 0.029(9) 0.027(10) 0.064(12) 0.003(8) 0.008(8) 0.006(7)
C3 0.040(12) 0.046(14) 0.13(2) -0.017(14) 0.020(13) -0.009(10)
C4 0.060(15) 0.050(15) 0.15(3) 0.005(16) 0.051(17) -0.003(12)
C5 0.063(14) 0.039(12) 0.095(18) -0.010(11) 0.031(13) -0.008(10)
C6 0.045(12) 0.033(11) 0.12(2) -0.009(12) 0.028(12) -0.006(9)
N 0.041(9) 0.028(9) 0.117(16) -0.018(9) 0.031(10) -0.007(7)
O1 0.036(7) 0.021(7) 0.098(11) -0.008(7) 0.010(7) -0.001(5)
O2 0.049(9) 0.070(12) 0.119(15) -0.015(10) 0.043(9) -0.010(8)
Br 0.0829(18) 0.0379(13) 0.0575(14) 0.0000(9) 0.0049(12) 0.0089(10)
Te 0.0281(8) 0.0197(8) 0.0620(12) 0.000 0.0080(7) 0.000

loop_
_atom_type_symbol
_atom_type_description
_atom_type_scat_dispersion_real
_atom_type_scat_dispersion_imag
_atom_type_scat_source
C C 0.0033 0.0016 'International Tables Vol C Tables 4.2.6.8 and 6.1.1.4'
H H 0.0000 0.0000 'International Tables Vol C Tables 4.2.6.8 and 6.1.1.4'
N N 0.0061 0.0033 'International Tables Vol C Tables 4.2.6.8 and 6.1.1.4'
O O 0.0106 0.0060 'International Tables Vol C Tables 4.2.6.8 and 6.1.1.4'
Br Br -0.2901 2.4595 'International Tables Vol C Tables 4.2.6.8 and 6.1.1.4'
Te Te -0.5308 1.6751 'International Tables Vol C Tables 4.2.6.8 and 6.1.1.4'

loop_
_geom_angle_atom_site_label_1
_geom_angle_atom_site_label_2
_geom_angle_atom_site_label_3
_geom_angle
_geom_angle_site_symmetry_1
_geom_angle_site_symmetry_3
C2 C1 Te 105.3(11) . .
C2 C1 H1A 110.7 . .
Te C1 H1A 110.7 . .
C2 C1 H1B 110.7 . .
Te C1 H1B 110.7 . .
H1A C1 H1B 108.8 . .
O1 C2 N 123.2(17) . .
O1 C2 C1 118.9(15) . .
N C2 C1 117.9(16) . .
C4 C3 N 109(2) . .
C4 C3 H3A 110.0 . .
N C3 H3A 110.0 . .
C4 C3 H3B 110.0 . .
N C3 H3B 110.0 . .
H3A C3 H3B 108.3 . .
O2 C4 C3 116(2) . .
O2 C4 H4A 108.3 . .
C3 C4 H4A 108.3 . .
O2 C4 H4B 108.3 . .
C3 C4 H4B 108.3 . .
H4A C4 H4B 107.4 . .
O2 C5 C6 112(2) . .
O2 C5 H5A 109.2 . .
C6 C5 H5A 109.2 . .
O2 C5 H5B 109.2 . .
C6 C5 H5B 109.2 . .
H5A C5 H5B 107.9 . .
C5 C6 N 110(2) . .
C5 C6 H6A 109.7 . .
N C6 H6A 109.7 . .
C5 C6 H6B 109.7 . .
N C6 H6B 109.7 . .
H6A C6 H6B 108.2 . .
C2 N C6 124.9(17) . .
C2 N C3 123.4(17) . .
C6 N C3 111.7(17) . .
C4 O2 C5 113.1(18) . .
C1 Te C1 90.6(9) 2_556 .
C1 Te Br 88.4(6) 2_556 2_556
C1 Te Br 87.6(6) . 2_556
C1 Te Br 87.6(6) 2_556 .
C1 Te Br 88.4(6) . .
Br Te Br 174.26(11) 2_556 .
C1 Te O1 145.2(5) 2_556 .
C1 Te O1 54.7(5) . .
Br Te O1 89.4(3) 2_556 .
Br Te O1 91.6(3) . .

loop_
_geom_bond_atom_site_label_1
_geom_bond_atom_site_label_2
_geom_bond_distance
_geom_bond_site_symmetry_2
C1 C2 1.50(2) .
C1 Te 2.135(17) .
C1 H1A 0.9900 .
C1 H1B 0.9900 .
C2 O1 1.25(2) .
C2 N 1.32(2) .
C3 C4 1.44(4) .
C3 N 1.48(3) .
C3 H3A 0.9900 .
C3 H3B 0.9900 .
C4 O2 1.37(3) .
C4 H4A 0.9900 .
C4 H4B 0.9900 .
C5 O2 1.44(3) .
C5 C6 1.47(3) .
C5 H5A 0.9900 .
C5 H5B 0.9900 .
C6 N 1.47(3) .
C6 H6A 0.9900 .
C6 H6B 0.9900 .
O1 Te 2.843(13) .
Br Te 2.678(2) .
Te C1 2.135(17) 2_556
Te Br 2.678(2) 2_556

loop_
_geom_hbond_atom_site_label_D
_geom_hbond_atom_site_label_H
_geom_hbond_atom_site_label_A
_geom_hbond_distance_DH
_geom_hbond_distance_HA
_geom_hbond_distance_DA
_geom_hbond_angle_DHA
_geom_hbond_site_symmetry_A
C1 H1B Br 0.99 2.84 3.772(18) 157.2 6_565
C4 H4B O2 0.99 2.52 3.30(3) 135.6 5_666
C6 H6A O1 0.99 2.54 3.09(3) 115.2 4_546

loop_
_geom_torsion_atom_site_label_1
_geom_torsion_atom_site_label_2
_geom_torsion_atom_site_label_3
_geom_torsion_atom_site_label_4
_geom_torsion
_geom_torsion_site_symmetry_4
Te C1 C2 O1 8(2) .
Te C1 C2 N -174.5(17) .
N C3 C4 O2 -54(4) .
O2 C5 C6 N 53(3) .
O1 C2 N C6 179(2) .
C1 C2 N C6 2(3) .
O1 C2 N C3 1(4) .
C1 C2 N C3 -176(2) .
C5 C6 N C2 127(2) .
C5 C6 N C3 -55(3) .
C4 C3 N C2 -128(3) .
C4 C3 N C6 54(3) .
C3 C4 O2 C5 54(4) .
C6 C5 O2 C4 -52(3) .
C2 C1 Te C1 175.6(17) 2_556
C2 C1 Te Br 87.3(13) 2_556
C2 C1 Te Br -96.8(13) .
